data_7224948
loop_
_publ_author_name
'Gu, Pei-Yang'
'Wang, Chengyuan'
'Nie, Lina'
'Long, Guankui'
'Zhang, Qichun'

_publ_section_title
;
 A novel heteroacene 2-(perfluorophenyl)-1H-imidazo[4,5-b]phenazine for
 selective sensing of picric acid
;
_journal_issue 44
_journal_name_full 'RSC Adv.'
_journal_page_first 37929
_journal_paper_doi 10.1039/C6RA08547D
_journal_volume 6
_journal_year 2016
_chemical_formula_moiety 'C19 H7 F5 N4, C2 H6 O S '
_chemical_formula_sum 'C21 H13 F5 N4 O S'
_chemical_formula_weight 464.41
_chemical_name_systematic
; 
 ? 
;
_space_group_IT_number 14
_symmetry_cell_setting monoclinic
_symmetry_space_group_name_Hall '-P 2ybc'
_symmetry_space_group_name_H-M 'P 1 21/c 1'
_atom_sites_solution_hydrogens geom
_atom_sites_solution_primary direct
_atom_sites_solution_secondary difmap
_audit_creation_method SHELXL-97
_audit_update_record
;
2016-01-08 deposited with the CCDC.
2016-04-11 downloaded from the CCDC.
;
_cell_angle_alpha 90.00
_cell_angle_beta 91.844(3)
_cell_angle_gamma 90.00
_cell_formula_units_Z 4
_cell_length_a 7.0576(6)
_cell_length_b 10.7369(12)
_cell_length_c 24.894(2)
_cell_measurement_reflns_used 4854
_cell_measurement_temperature 103(2)
_cell_measurement_theta_max 28.68
_cell_measurement_theta_min 2.51
_cell_volume 1885.4(3)
_computing_cell_refinement 'Bruker SAINT'
_computing_data_collection 'Bruker APEX2'
_computing_data_reduction 'Bruker SAINT'
_computing_molecular_graphics 'Bruker SHELXTL'
_computing_publication_material 'Bruker SHELXTL'
_computing_structure_refinement 'SHELXL-97 (Sheldrick, 2008)'
_computing_structure_solution 'SHELXS-97 (Sheldrick, 2008)'
_diffrn_ambient_temperature 103(2)
_diffrn_measured_fraction_theta_full 0.994
_diffrn_measured_fraction_theta_max 0.994
_diffrn_measurement_device_type 'Bruker APEX-II CCD'
_diffrn_measurement_method '\f and \w scans'
_diffrn_radiation_monochromator graphite
_diffrn_radiation_source 'fine-focus sealed tube'
_diffrn_radiation_type MoK\a
_diffrn_radiation_wavelength 0.71073
_diffrn_reflns_av_R_equivalents 0.0426
_diffrn_reflns_av_sigmaI/netI 0.0438
_diffrn_reflns_limit_h_max 9
_diffrn_reflns_limit_h_min -9
_diffrn_reflns_limit_k_max 14
_diffrn_reflns_limit_k_min -14
_diffrn_reflns_limit_l_max 32
_diffrn_reflns_limit_l_min -34
_diffrn_reflns_number 19473
_diffrn_reflns_theta_full 29.23
_diffrn_reflns_theta_max 29.23
_diffrn_reflns_theta_min 2.89
_exptl_absorpt_coefficient_mu 0.244
_exptl_absorpt_correction_T_max 0.9574
_exptl_absorpt_correction_T_min 0.9216
_exptl_absorpt_correction_type multi-scan
_exptl_absorpt_process_details sadabs
_exptl_crystal_colour orange
_exptl_crystal_density_diffrn 1.636
_exptl_crystal_density_method 'not measured'
_exptl_crystal_description block
_exptl_crystal_F_000 944
_exptl_crystal_size_max 0.34
_exptl_crystal_size_mid 0.22
_exptl_crystal_size_min 0.18
_refine_diff_density_max 0.456
_refine_diff_density_min -0.385
_refine_diff_density_rms 0.063
_refine_ls_extinction_method none
_refine_ls_goodness_of_fit_ref 1.040
_refine_ls_hydrogen_treatment constr
_refine_ls_matrix_type full
_refine_ls_number_parameters 291
_refine_ls_number_reflns 5103
_refine_ls_number_restraints 0
_refine_ls_restrained_S_all 1.040
_refine_ls_R_factor_all 0.0584
_refine_ls_R_factor_gt 0.0443
_refine_ls_shift/su_max 0.002
_refine_ls_shift/su_mean 0.000
_refine_ls_structure_factor_coef Fsqd
_refine_ls_weighting_details 'calc w=1/[\s^2^(Fo^2^)+(0.0545P)^2^+0.7591P] where P=(Fo^2^+2Fc^2^)/3'
_refine_ls_weighting_scheme calc
_refine_ls_wR_factor_gt 0.1082
_refine_ls_wR_factor_ref 0.1158
_reflns_number_gt 4057
_reflns_number_total 5103
_reflns_threshold_expression >2sigma(I)
_cod_data_source_file c6ra08547d2.cif
_cod_data_source_block liu104
_cod_depositor_comments
;
The following automatic conversions were performed:

'_symmetry_cell_setting' value 'Monoclinic' changed to 'monoclinic'
according to
/usr/data/users/saulius/crontab/automatic-downloads/rss-feeds/RSC/lib/dictionaries/cif_core.dic
dictionary named 'cif_core.dic' version 2.4.2 from 2011-04-26.

Automatic conversion script
Id: cif_fix_values 4268 2015-11-12 08:31:59Z antanas 
;
_cod_original_sg_symbol_H-M P2(1)/c
_cod_database_code 7224948

loop_
_symmetry_equiv_pos_as_xyz
'x, y, z'
'-x, y+1/2, -z+1/2'
'-x, -y, -z'
'x, -y-1/2, z-1/2'

loop_
_atom_site_label
_atom_site_type_symbol
_atom_site_fract_x
_atom_site_fract_y
_atom_site_fract_z
_atom_site_U_iso_or_equiv
_atom_site_adp_type
_atom_site_occupancy
_atom_site_symmetry_multiplicity
_atom_site_calc_flag
_atom_site_refinement_flags
C1 C 0.6805(2) 0.02495(15) 1.15077(6) 0.0188(3) Uani 1 1 d .
C2 C 0.6194(3) -0.04540(16) 1.19335(6) 0.0210(4) Uani 1 1 d .
C3 C 0.5590(2) -0.16647(16) 1.18521(6) 0.0189(3) Uani 1 1 d .
C4 C 0.5601(2) -0.21612(15) 1.13428(7) 0.0176(3) Uani 1 1 d .
C5 C 0.6203(2) -0.14398(15) 1.09217(6) 0.0166(3) Uani 1 1 d .
C6 C 0.6825(2) -0.02124(15) 1.09821(6) 0.0155(3) Uani 1 1 d .
C7 C 0.7451(2) 0.05530(15) 1.05285(6) 0.0153(3) Uani 1 1 d .
C8 C 0.8486(2) 0.20713(14) 1.00651(6) 0.0149(3) Uani 1 1 d .
C9 C 0.8159(2) 0.10548(14) 0.96990(6) 0.0147(3) Uani 1 1 d .
C10 C 0.8487(2) 0.11192(15) 0.91608(6) 0.0161(3) Uani 1 1 d .
H10 H 0.8262 0.0428 0.8929 0.019 Uiso 1 1 calc R
C11 C 0.9176(2) 0.22667(14) 0.89661(6) 0.0145(3) Uani 1 1 d .
C12 C 0.9522(2) 0.33043(15) 0.93317(6) 0.0150(3) Uani 1 1 d .
C13 C 0.9143(2) 0.31978(15) 0.98866(6) 0.0169(3) Uani 1 1 d .
H13 H 0.9336 0.3880 1.0125 0.020 Uiso 1 1 calc R
C14 C 1.0549(2) 0.44878(15) 0.86281(6) 0.0164(3) Uani 1 1 d .
C15 C 1.0178(2) 0.34655(15) 0.82656(6) 0.0168(3) Uani 1 1 d .
C16 C 1.0572(3) 0.36277(17) 0.77088(7) 0.0225(4) Uani 1 1 d .
H16 H 1.0347 0.2963 0.7463 0.027 Uiso 1 1 calc R
C17 C 1.1265(3) 0.47271(18) 0.75306(7) 0.0242(4) Uani 1 1 d .
H17 H 1.1501 0.4827 0.7160 0.029 Uiso 1 1 calc R
C18 C 1.1643(2) 0.57343(16) 0.78921(7) 0.0219(4) Uani 1 1 d .
H18 H 1.2153 0.6489 0.7760 0.026 Uiso 1 1 calc R
C19 C 1.1284(2) 0.56291(16) 0.84248(7) 0.0199(3) Uani 1 1 d .
H19 H 1.1522 0.6312 0.8660 0.024 Uiso 1 1 calc R
C20 C 0.4076(3) 0.39920(17) 0.05044(8) 0.0300(4) Uani 1 1 d .
H20A H 0.5404 0.3748 0.0565 0.045 Uiso 1 1 calc R
H20B H 0.3896 0.4846 0.0632 0.045 Uiso 1 1 calc R
H20C H 0.3746 0.3948 0.0119 0.045 Uiso 1 1 calc R
C21 C 0.3528(3) 0.32952(19) 0.15193(7) 0.0291(4) Uani 1 1 d .
H21A H 0.2929 0.2754 0.1782 0.044 Uiso 1 1 calc R
H21B H 0.3275 0.4168 0.1607 0.044 Uiso 1 1 calc R
H21C H 0.4899 0.3149 0.1530 0.044 Uiso 1 1 calc R
F1 F 0.73957(16) 0.14050(9) 1.16267(4) 0.0273(2) Uani 1 1 d .
F2 F 0.61925(17) 0.00395(10) 1.24279(4) 0.0305(3) Uani 1 1 d .
F3 F 0.50073(15) -0.23521(10) 1.22639(4) 0.0252(2) Uani 1 1 d .
F4 F 0.50209(15) -0.33339(9) 1.12552(4) 0.0248(2) Uani 1 1 d .
F5 F 0.61523(15) -0.19839(9) 1.04333(4) 0.0233(2) Uani 1 1 d .
N1 N 0.8027(2) 0.17133(13) 1.05816(5) 0.0170(3) Uani 1 1 d .
N2 N 0.74962(19) 0.01036(13) 1.00108(5) 0.0158(3) Uani 1 1 d .
H2 H 0.7165 -0.0647 0.9901 0.019 Uiso 1 1 calc R
N3 N 1.0204(2) 0.44023(13) 0.91540(5) 0.0174(3) Uani 1 1 d .
N4 N 0.9502(2) 0.23682(13) 0.84353(5) 0.0177(3) Uani 1 1 d .
O1 O 0.32459(19) 0.16563(11) 0.07433(5) 0.0244(3) Uani 1 1 d .
S1 S 0.25815(6) 0.29586(4) 0.086353(16) 0.01938(11) Uani 1 1 d .

loop_
_atom_site_aniso_label
_atom_site_aniso_U_11
_atom_site_aniso_U_22
_atom_site_aniso_U_33
_atom_site_aniso_U_23
_atom_site_aniso_U_13
_atom_site_aniso_U_12
C1 0.0235(9) 0.0144(8) 0.0185(8) -0.0002(6) -0.0003(6) -0.0017(7)
C2 0.0261(9) 0.0215(9) 0.0154(7) -0.0005(6) 0.0023(6) 0.0010(7)
C3 0.0197(8) 0.0193(8) 0.0179(7) 0.0056(6) 0.0041(6) 0.0020(7)
C4 0.0178(8) 0.0126(8) 0.0225(8) 0.0017(6) 0.0013(6) 0.0012(6)
C5 0.0183(8) 0.0152(8) 0.0162(7) -0.0011(6) 0.0009(6) 0.0013(6)
C6 0.0149(8) 0.0147(7) 0.0168(7) 0.0010(6) -0.0004(6) 0.0017(6)
C7 0.0138(7) 0.0159(8) 0.0162(7) 0.0009(6) -0.0005(6) 0.0011(6)
C8 0.0160(8) 0.0138(7) 0.0147(7) -0.0011(5) -0.0001(6) 0.0014(6)
C9 0.0146(7) 0.0116(7) 0.0176(7) 0.0000(5) -0.0005(6) 0.0000(6)
C10 0.0183(8) 0.0136(7) 0.0163(7) -0.0026(6) 0.0002(6) -0.0002(6)
C11 0.0144(7) 0.0136(7) 0.0155(7) -0.0003(5) 0.0002(6) 0.0014(6)
C12 0.0154(8) 0.0140(7) 0.0157(7) -0.0001(6) -0.0009(6) 0.0002(6)
C13 0.0201(8) 0.0142(8) 0.0162(7) -0.0012(6) 0.0001(6) -0.0015(6)
C14 0.0152(8) 0.0152(8) 0.0189(7) 0.0011(6) 0.0014(6) 0.0008(6)
C15 0.0163(8) 0.0157(8) 0.0184(7) 0.0006(6) 0.0003(6) 0.0010(6)
C16 0.0274(9) 0.0233(9) 0.0169(8) 0.0004(6) 0.0023(7) -0.0019(7)
C17 0.0278(10) 0.0275(9) 0.0176(8) 0.0040(7) 0.0051(7) -0.0016(8)
C18 0.0214(9) 0.0198(9) 0.0248(8) 0.0061(6) 0.0038(7) -0.0018(7)
C19 0.0191(8) 0.0168(8) 0.0238(8) 0.0013(6) 0.0015(6) -0.0008(7)
C20 0.0451(12) 0.0168(9) 0.0288(9) -0.0010(7) 0.0111(8) -0.0038(8)
C21 0.0356(11) 0.0311(10) 0.0202(8) -0.0069(7) -0.0049(7) -0.0009(8)
F1 0.0458(7) 0.0172(5) 0.0191(5) -0.0035(4) 0.0019(4) -0.0081(5)
F2 0.0509(7) 0.0258(6) 0.0152(5) -0.0024(4) 0.0055(5) -0.0057(5)
F3 0.0331(6) 0.0223(5) 0.0207(5) 0.0064(4) 0.0071(4) -0.0012(4)
F4 0.0326(6) 0.0146(5) 0.0275(5) 0.0000(4) 0.0045(4) -0.0050(4)
F5 0.0361(6) 0.0162(5) 0.0178(5) -0.0039(4) 0.0051(4) -0.0050(4)
N1 0.0205(7) 0.0143(7) 0.0163(6) 0.0004(5) 0.0017(5) -0.0015(5)
N2 0.0202(7) 0.0119(6) 0.0154(6) -0.0007(5) 0.0014(5) -0.0017(5)
N3 0.0193(7) 0.0144(7) 0.0186(6) 0.0003(5) 0.0013(5) -0.0013(5)
N4 0.0194(7) 0.0168(7) 0.0168(6) -0.0004(5) 0.0011(5) -0.0005(6)
O1 0.0362(7) 0.0135(6) 0.0234(6) -0.0030(5) 0.0011(5) -0.0005(5)
S1 0.0234(2) 0.0161(2) 0.0185(2) -0.00300(14) -0.00139(15) -0.00080(16)

loop_
_atom_type_symbol
_atom_type_description
_atom_type_scat_dispersion_real
_atom_type_scat_dispersion_imag
_atom_type_scat_source
C C 0.0033 0.0016 'International Tables Vol C Tables 4.2.6.8 and 6.1.1.4'
H H 0.0000 0.0000 'International Tables Vol C Tables 4.2.6.8 and 6.1.1.4'
N N 0.0061 0.0033 'International Tables Vol C Tables 4.2.6.8 and 6.1.1.4'
F F 0.0171 0.0103 'International Tables Vol C Tables 4.2.6.8 and 6.1.1.4'
S S 0.1246 0.1234 'International Tables Vol C Tables 4.2.6.8 and 6.1.1.4'
O O 0.0106 0.0060 'International Tables Vol C Tables 4.2.6.8 and 6.1.1.4'

loop_
_geom_angle_atom_site_label_1
_geom_angle_atom_site_label_2
_geom_angle_atom_site_label_3
_geom_angle
F1 C1 C2 116.08(14)
F1 C1 C6 121.51(14)
C2 C1 C6 122.41(16)
F2 C2 C3 119.84(14)
F2 C2 C1 119.86(16)
C3 C2 C1 120.30(15)
F3 C3 C4 120.20(15)
F3 C3 C2 120.51(15)
C4 C3 C2 119.29(15)
F4 C4 C3 120.24(14)
F4 C4 C5 120.22(15)
C3 C4 C5 119.54(15)
F5 C5 C4 116.20(14)
F5 C5 C6 120.36(14)
C4 C5 C6 123.44(15)
C5 C6 C1 115.01(14)
C5 C6 C7 122.98(14)
C1 C6 C7 122.01(15)
N1 C7 N2 114.15(14)
N1 C7 C6 123.35(14)
N2 C7 C6 122.50(14)
C13 C8 N1 129.31(14)
C13 C8 C9 120.84(14)
N1 C8 C9 109.86(14)
C10 C9 N2 131.44(15)
C10 C9 C8 123.67(14)
N2 C9 C8 104.89(13)
C9 C10 C11 116.73(14)
C9 C10 H10 121.6
C11 C10 H10 121.6
N4 C11 C10 118.39(14)
N4 C11 C12 121.28(14)
C10 C11 C12 120.33(14)
N3 C12 C13 117.92(14)
N3 C12 C11 121.14(14)
C13 C12 C11 120.94(14)
C8 C13 C12 117.48(14)
C8 C13 H13 121.3
C12 C13 H13 121.3
N3 C14 C19 118.89(15)
N3 C14 C15 121.61(14)
C19 C14 C15 119.50(14)
N4 C15 C16 119.50(15)
N4 C15 C14 122.03(14)
C16 C15 C14 118.46(15)
C17 C16 C15 120.32(16)
C17 C16 H16 119.8
C15 C16 H16 119.8
C16 C17 C18 121.01(15)
C16 C17 H17 119.5
C18 C17 H17 119.5
C19 C18 C17 120.93(16)
C19 C18 H18 119.5
C17 C18 H18 119.5
C18 C19 C14 119.77(16)
C18 C19 H19 120.1
C14 C19 H19 120.1
S1 C20 H20A 109.5
S1 C20 H20B 109.5
H20A C20 H20B 109.5
S1 C20 H20C 109.5
H20A C20 H20C 109.5
H20B C20 H20C 109.5
S1 C21 H21A 109.5
S1 C21 H21B 109.5
H21A C21 H21B 109.5
S1 C21 H21C 109.5
H21A C21 H21C 109.5
H21B C21 H21C 109.5
C7 N1 C8 104.44(13)
C9 N2 C7 106.67(13)
C9 N2 H2 126.7
C7 N2 H2 126.7
C14 N3 C12 117.13(14)
C15 N4 C11 116.80(14)
O1 S1 C21 105.09(8)
O1 S1 C20 106.48(8)
C21 S1 C20 97.04(10)

loop_
_geom_bond_atom_site_label_1
_geom_bond_atom_site_label_2
_geom_bond_distance
C1 F1 1.3388(19)
C1 C2 1.382(2)
C1 C6 1.400(2)
C2 F2 1.3400(18)
C2 C3 1.381(2)
C3 F3 1.3387(18)
C3 C4 1.375(2)
C4 F4 1.3397(19)
C4 C5 1.381(2)
C5 F5 1.3482(17)
C5 C6 1.396(2)
C6 C7 1.476(2)
C7 N1 1.316(2)
C7 N2 1.3775(19)
C8 C13 1.374(2)
C8 N1 1.3901(19)
C8 C9 1.436(2)
C9 C10 1.368(2)
C9 N2 1.374(2)
C10 C11 1.416(2)
C10 H10 0.9500
C11 N4 1.353(2)
C11 C12 1.454(2)
C12 N3 1.353(2)
C12 C13 1.420(2)
C13 H13 0.9500
C14 N3 1.3425(19)
C14 C19 1.430(2)
C14 C15 1.440(2)
C15 N4 1.344(2)
C15 C16 1.433(2)
C16 C17 1.358(2)
C16 H16 0.9500
C17 C18 1.427(3)
C17 H17 0.9500
C18 C19 1.363(2)
C18 H18 0.9500
C19 H19 0.9500
C20 S1 1.7898(18)
C20 H20A 0.9800
C20 H20B 0.9800
C20 H20C 0.9800
C21 S1 1.7807(18)
C21 H21A 0.9800
C21 H21B 0.9800
C21 H21C 0.9800
N2 H2 0.8800
O1 S1 1.5078(13)
